data_4333211
loop_
_publ_author_name
'Gaess, Daniel'
'Harms, Klaus'
'Pokoj, Michael'
'Stolz, Wolfgang'
'Sundermeyer, J\"org'

_publ_section_title
;
 Volatile Imido&#x2212;Hydrazido Compounds of the Refractory Metals
 Niobium, Tantalum, Molybdenum, and Tungsten
;
_journal_issue 16
_journal_name_full 'Inorganic Chemistry'
_journal_page_first 6688
_journal_page_last 6701
_journal_paper_doi 10.1021/ic062435e
_journal_volume 46
_journal_year 2007
_chemical_formula_moiety 'C16 H30 Cl1 F5 N5 Si2 Ta1'
_chemical_formula_sum 'C16 H30 Cl F5 N5 Si2 Ta'
_chemical_formula_weight 660.03
_chemical_name_systematic
;

 ?

;
_space_group_IT_number 14
_symmetry_cell_setting monoclinic
_symmetry_space_group_name_Hall '-P 2ybc'
_symmetry_space_group_name_H-M 'P 1 21/c 1'
_atom_sites_solution_hydrogens geom
_atom_sites_solution_primary direct
_atom_sites_solution_secondary difmap
_audit_creation_method SHELXL-97
_cell_angle_alpha 90.00
_cell_angle_beta 93.747(6)
_cell_angle_gamma 90.00
_cell_formula_units_Z 4
_cell_length_a 15.8391(12)
_cell_length_b 7.9386(4)
_cell_length_c 20.9423(16)
_cell_measurement_reflns_used 3949
_cell_measurement_temperature 193(2)
_cell_measurement_theta_max 26.32
_cell_measurement_theta_min 2.59
_cell_volume 2627.7(3)
_computing_cell_refinement 'STOE X-AREA'
_computing_data_collection 'STOE X-AREA'
_computing_data_reduction 'STOE X-RED'
_computing_molecular_graphics 'Ortep-3 for Windows (Farrugia, 1997)'
_computing_publication_material 'WinGX publication routines (Farrugia, 1999)'
_computing_structure_refinement 'SHELXL-97 (Sheldrick, 1997)'
_computing_structure_solution 'SIR2004 (Giacovazzo et al, 2004)'
_diffrn_ambient_temperature 193(2)
_diffrn_detector_area_resol_mean 6.67
_diffrn_measured_fraction_theta_full 1.000
_diffrn_measured_fraction_theta_max 0.994
_diffrn_measurement_device_type 'STOE IPDS 2'
_diffrn_measurement_method 'rotation method'
_diffrn_radiation_monochromator graphite
_diffrn_radiation_source 'fine-focus sealed tube'
_diffrn_radiation_type MoK\a
_diffrn_radiation_wavelength 0.71073
_diffrn_reflns_av_R_equivalents 0.0415
_diffrn_reflns_av_sigmaI/netI 0.0339
_diffrn_reflns_limit_h_max 19
_diffrn_reflns_limit_h_min -19
_diffrn_reflns_limit_k_max 9
_diffrn_reflns_limit_k_min -9
_diffrn_reflns_limit_l_max 25
_diffrn_reflns_limit_l_min -25
_diffrn_reflns_number 18048
_diffrn_reflns_theta_full 25.00
_diffrn_reflns_theta_max 25.95
_diffrn_reflns_theta_min 1.29
_exptl_absorpt_coefficient_mu 4.423
_exptl_absorpt_correction_T_max 0.8208
_exptl_absorpt_correction_T_min 0.5111
_exptl_absorpt_correction_type integration
_exptl_crystal_colour yellow
_exptl_crystal_density_diffrn 1.668
_exptl_crystal_density_method 'not measured'
_exptl_crystal_description plate
_exptl_crystal_F_000 1296
_exptl_crystal_size_max 0.24
_exptl_crystal_size_mid 0.18
_exptl_crystal_size_min 0.03
_refine_diff_density_max 0.740
_refine_diff_density_min -0.861
_refine_diff_density_rms 0.080
_refine_ls_extinction_method none
_refine_ls_goodness_of_fit_ref 0.921
_refine_ls_hydrogen_treatment noref
_refine_ls_matrix_type full
_refine_ls_number_parameters 281
_refine_ls_number_reflns 5108
_refine_ls_number_restraints 0
_refine_ls_restrained_S_all 0.921
_refine_ls_R_factor_all 0.0327
_refine_ls_R_factor_gt 0.0229
_refine_ls_shift/su_max 0.002
_refine_ls_shift/su_mean 0.000
_refine_ls_structure_factor_coef Fsqd
_refine_ls_weighting_details 'calc w=1/[\s^2^(Fo^2^)+(0.0303P)^2^+0.0000P] where P=(Fo^2^+2Fc^2^)/3'
_refine_ls_weighting_scheme calc
_refine_ls_wR_factor_gt 0.0496
_refine_ls_wR_factor_ref 0.0515
_reflns_number_gt 4157
_reflns_number_total 5108
_reflns_threshold_expression >2sigma(I)
_cod_data_source_file ic062435esup1.cif
_cod_data_source_block compound_4a
_cod_original_sg_symbol_H-M 'P 21/c'
_cod_database_code 4333211

loop_
_symmetry_equiv_pos_as_xyz
'x, y, z'
'-x, y+1/2, -z+1/2'
'-x, -y, -z'
'x, -y-1/2, z-1/2'

loop_
_atom_site_label
_atom_site_type_symbol
_atom_site_fract_x
_atom_site_fract_y
_atom_site_fract_z
_atom_site_U_iso_or_equiv
_atom_site_adp_type
_atom_site_occupancy
_atom_site_symmetry_multiplicity
_atom_site_calc_flag
_atom_site_refinement_flags
C1 C 0.4994(2) 0.1714(6) 0.35740(19) 0.0506(10) Uani 1 1 d .
H1A H 0.5060 0.0595 0.3768 0.076 Uiso 1 1 calc R
H1B H 0.4619 0.1638 0.3184 0.076 Uiso 1 1 calc R
H1C H 0.4748 0.2485 0.3877 0.076 Uiso 1 1 calc R
C2 C 0.5757(3) 0.4028(5) 0.31226(18) 0.0476(9) Uani 1 1 d .
H2A H 0.5504 0.4810 0.3418 0.071 Uiso 1 1 calc R
H2B H 0.5402 0.3971 0.2722 0.071 Uiso 1 1 calc R
H2C H 0.6324 0.4426 0.3033 0.071 Uiso 1 1 calc R
C3 C 0.7591(3) 0.3144(6) 0.50117(17) 0.0541(11) Uani 1 1 d .
H3A H 0.7804 0.1985 0.5031 0.081 Uiso 1 1 calc R
H3B H 0.7643 0.3642 0.5441 0.081 Uiso 1 1 calc R
H3C H 0.7920 0.3808 0.4722 0.081 Uiso 1 1 calc R
C4 C 0.5838(3) 0.1792(6) 0.52331(17) 0.0536(10) Uani 1 1 d .
H4A H 0.5252 0.1737 0.5054 0.080 Uiso 1 1 calc R
H4B H 0.5852 0.2276 0.5664 0.080 Uiso 1 1 calc R
H4C H 0.6079 0.0655 0.5254 0.080 Uiso 1 1 calc R
C5 C 0.6061(3) 0.5335(5) 0.4682(2) 0.0585(11) Uani 1 1 d .
H5A H 0.6381 0.5997 0.4386 0.088 Uiso 1 1 calc R
H5B H 0.6126 0.5838 0.5110 0.088 Uiso 1 1 calc R
H5C H 0.5461 0.5330 0.4535 0.088 Uiso 1 1 calc R
C6 C 0.7975(4) -0.0281(6) 0.2142(2) 0.0706(14) Uani 1 1 d .
H6A H 0.8247 0.0304 0.1798 0.106 Uiso 1 1 calc R
H6B H 0.7730 -0.1343 0.1978 0.106 Uiso 1 1 calc R
H6C H 0.8396 -0.0517 0.2494 0.106 Uiso 1 1 calc R
C7 C 0.6653(3) 0.1230(7) 0.18635(18) 0.0703(14) Uani 1 1 d .
H7A H 0.6225 0.1956 0.2039 0.106 Uiso 1 1 calc R
H7B H 0.6384 0.0199 0.1692 0.106 Uiso 1 1 calc R
H7C H 0.6921 0.1828 0.1520 0.106 Uiso 1 1 calc R
C8 C 0.8302(3) 0.5222(6) 0.3281(2) 0.0628(12) Uani 1 1 d .
H8A H 0.7751 0.5786 0.3243 0.094 Uiso 1 1 calc R
H8B H 0.8752 0.6059 0.3251 0.094 Uiso 1 1 calc R
H8C H 0.8372 0.4645 0.3695 0.094 Uiso 1 1 calc R
C9 C 0.9446(3) 0.2765(7) 0.2662(3) 0.0811(16) Uani 1 1 d .
H9A H 0.9551 0.2135 0.3062 0.122 Uiso 1 1 calc R
H9B H 0.9860 0.3679 0.2645 0.122 Uiso 1 1 calc R
H9C H 0.9500 0.2007 0.2298 0.122 Uiso 1 1 calc R
C10 C 0.8131(4) 0.4654(7) 0.1830(2) 0.0824(17) Uani 1 1 d .
H10A H 0.8150 0.3792 0.1496 0.124 Uiso 1 1 calc R
H10B H 0.8555 0.5523 0.1761 0.124 Uiso 1 1 calc R
H10C H 0.7567 0.5166 0.1812 0.124 Uiso 1 1 calc R
C11 C 0.8431(2) -0.1025(4) 0.43169(15) 0.0358(8) Uani 1 1 d .
C12 C 0.8227(3) -0.1648(5) 0.49103(16) 0.0444(9) Uani 1 1 d .
C13 C 0.8827(3) -0.2476(5) 0.53175(17) 0.0559(11) Uani 1 1 d .
C14 C 0.9628(3) -0.2697(7) 0.5137(2) 0.0680(13) Uani 1 1 d .
C15 C 0.9846(3) -0.2118(7) 0.4566(2) 0.0669(13) Uani 1 1 d .
C16 C 0.9265(3) -0.1287(6) 0.41705(18) 0.0500(10) Uani 1 1 d .
N1 N 0.64602(17) 0.2244(4) 0.39477(12) 0.0367(6) Uani 1 1 d .
N2 N 0.58208(18) 0.2348(4) 0.34140(13) 0.0373(7) Uani 1 1 d .
N3 N 0.75813(19) 0.2189(4) 0.27733(12) 0.0402(7) Uani 1 1 d .
N4 N 0.7302(2) 0.0789(4) 0.23747(13) 0.0503(8) Uani 1 1 d .
N5 N 0.78462(19) -0.0255(4) 0.38945(13) 0.0385(7) Uani 1 1 d .
F12 F 0.74421(18) -0.1449(4) 0.50940(12) 0.0715(8) Uani 1 1 d .
F13 F 0.8592(2) -0.3077(4) 0.58789(11) 0.0892(10) Uani 1 1 d .
F14 F 1.0197(2) -0.3532(5) 0.55305(15) 0.1072(12) Uani 1 1 d .
F15 F 1.06325(19) -0.2359(6) 0.43770(17) 0.1210(16) Uani 1 1 d .
F16 F 0.95053(17) -0.0751(4) 0.36028(12) 0.0769(8) Uani 1 1 d .
Si1 Si 0.64674(6) 0.31370(14) 0.47140(4) 0.0403(2) Uani 1 1 d .
Si2 Si 0.83619(8) 0.36649(15) 0.26287(5) 0.0482(3) Uani 1 1 d .
Cl1 Cl 0.61330(7) -0.16976(12) 0.31277(5) 0.0519(2) Uani 1 1 d .
Ta1 Ta 0.702155(9) 0.068637(17) 0.338868(6) 0.03297(5) Uani 1 1 d .

loop_
_atom_site_aniso_label
_atom_site_aniso_U_11
_atom_site_aniso_U_22
_atom_site_aniso_U_33
_atom_site_aniso_U_23
_atom_site_aniso_U_13
_atom_site_aniso_U_12
C1 0.039(2) 0.054(3) 0.058(2) 0.0012(19) -0.0046(17) -0.0016(19)
C2 0.051(2) 0.036(2) 0.055(2) 0.0070(16) -0.0081(17) 0.0068(18)
C3 0.048(2) 0.071(3) 0.0424(19) -0.017(2) -0.0046(16) -0.004(2)
C4 0.054(2) 0.063(3) 0.045(2) -0.0015(19) 0.0088(17) -0.005(2)
C5 0.065(3) 0.048(3) 0.063(2) -0.015(2) 0.014(2) 0.002(2)
C6 0.105(4) 0.056(3) 0.054(2) -0.014(2) 0.025(2) 0.010(3)
C7 0.093(4) 0.081(3) 0.0345(19) 0.006(2) -0.016(2) -0.018(3)
C8 0.066(3) 0.054(3) 0.068(3) -0.009(2) 0.004(2) -0.013(2)
C9 0.062(3) 0.067(3) 0.118(4) 0.014(3) 0.030(3) 0.001(3)
C10 0.130(5) 0.064(3) 0.054(2) 0.021(2) 0.010(3) -0.012(3)
C11 0.0412(19) 0.0309(19) 0.0342(15) 0.0005(13) -0.0064(13) 0.0056(15)
C12 0.052(2) 0.042(2) 0.0394(17) 0.0008(15) 0.0041(16) 0.0053(18)
C13 0.088(3) 0.044(2) 0.0335(18) 0.0040(16) -0.0057(19) 0.004(2)
C14 0.076(3) 0.066(3) 0.058(2) 0.002(2) -0.022(2) 0.026(3)
C15 0.044(2) 0.085(4) 0.070(3) 0.004(3) -0.003(2) 0.018(3)
C16 0.046(2) 0.058(3) 0.046(2) 0.0063(18) -0.0025(16) 0.008(2)
N1 0.0309(15) 0.0423(17) 0.0362(13) 0.0003(12) -0.0047(11) -0.0005(13)
N2 0.0342(16) 0.0351(16) 0.0412(14) 0.0022(12) -0.0073(11) 0.0024(13)
N3 0.0471(18) 0.0391(17) 0.0344(13) -0.0018(12) 0.0020(12) 0.0065(15)
N4 0.074(2) 0.0463(19) 0.0300(13) -0.0062(13) 0.0005(13) -0.0024(18)
N5 0.0412(16) 0.0330(17) 0.0411(14) -0.0023(12) 0.0022(12) 0.0036(13)
F12 0.0752(18) 0.0767(19) 0.0656(15) 0.0101(13) 0.0262(13) 0.0043(15)
F13 0.150(3) 0.074(2) 0.0429(13) 0.0199(13) 0.0077(15) 0.014(2)
F14 0.110(3) 0.120(3) 0.084(2) 0.020(2) -0.0417(18) 0.046(2)
F15 0.0479(17) 0.193(5) 0.121(3) 0.034(3) -0.0001(16) 0.044(2)
F16 0.0578(15) 0.107(2) 0.0678(15) 0.0243(15) 0.0210(12) 0.0136(16)
Si1 0.0369(5) 0.0449(6) 0.0391(5) -0.0082(4) 0.0027(4) -0.0011(5)
Si2 0.0585(7) 0.0402(6) 0.0470(5) 0.0069(4) 0.0112(5) 0.0004(5)
Cl1 0.0639(6) 0.0303(5) 0.0593(5) 0.0012(4) -0.0139(4) -0.0075(4)
Ta1 0.03853(8) 0.02991(7) 0.02976(7) 0.00003(6) -0.00305(5) 0.00297(7)

loop_
_atom_type_symbol
_atom_type_description
_atom_type_scat_dispersion_real
_atom_type_scat_dispersion_imag
_atom_type_scat_source
C C 0.0033 0.0016 'International Tables Vol C Tables 4.2.6.8 and 6.1.1.4'
H H 0.0000 0.0000 'International Tables Vol C Tables 4.2.6.8 and 6.1.1.4'
N N 0.0061 0.0033 'International Tables Vol C Tables 4.2.6.8 and 6.1.1.4'
F F 0.0171 0.0103 'International Tables Vol C Tables 4.2.6.8 and 6.1.1.4'
Si Si 0.0817 0.0704 'International Tables Vol C Tables 4.2.6.8 and 6.1.1.4'
Cl Cl 0.1484 0.1585 'International Tables Vol C Tables 4.2.6.8 and 6.1.1.4'
Ta Ta -0.7052 6.5227 'International Tables Vol C Tables 4.2.6.8 and 6.1.1.4'

loop_
_geom_angle_atom_site_label_1
_geom_angle_atom_site_label_2
_geom_angle_atom_site_label_3
_geom_angle
N2 C1 H1A 109.5
N2 C1 H1B 109.5
H1A C1 H1B 109.5
N2 C1 H1C 109.5
H1A C1 H1C 109.5
H1B C1 H1C 109.5
N2 C2 H2A 109.5
N2 C2 H2B 109.5
H2A C2 H2B 109.5
N2 C2 H2C 109.5
H2A C2 H2C 109.5
H2B C2 H2C 109.5
Si1 C3 H3A 109.5
Si1 C3 H3B 109.5
H3A C3 H3B 109.5
Si1 C3 H3C 109.5
H3A C3 H3C 109.5
H3B C3 H3C 109.5
Si1 C4 H4A 109.5
Si1 C4 H4B 109.5
H4A C4 H4B 109.5
Si1 C4 H4C 109.5
H4A C4 H4C 109.5
H4B C4 H4C 109.5
Si1 C5 H5A 109.5
Si1 C5 H5B 109.5
H5A C5 H5B 109.5
Si1 C5 H5C 109.5
H5A C5 H5C 109.5
H5B C5 H5C 109.5
N4 C6 H6A 109.5
N4 C6 H6B 109.5
H6A C6 H6B 109.5
N4 C6 H6C 109.5
H6A C6 H6C 109.5
H6B C6 H6C 109.5
N4 C7 H7A 109.5
N4 C7 H7B 109.5
H7A C7 H7B 109.5
N4 C7 H7C 109.5
H7A C7 H7C 109.5
H7B C7 H7C 109.5
Si2 C8 H8A 109.5
Si2 C8 H8B 109.5
H8A C8 H8B 109.5
Si2 C8 H8C 109.5
H8A C8 H8C 109.5
H8B C8 H8C 109.5
Si2 C9 H9A 109.5
Si2 C9 H9B 109.5
H9A C9 H9B 109.5
Si2 C9 H9C 109.5
H9A C9 H9C 109.5
H9B C9 H9C 109.5
Si2 C10 H10A 109.5
Si2 C10 H10B 109.5
H10A C10 H10B 109.5
Si2 C10 H10C 109.5
H10A C10 H10C 109.5
H10B C10 H10C 109.5
N5 C11 C16 122.2(3)
N5 C11 C12 122.9(3)
C16 C11 C12 114.9(3)
F12 C12 C11 119.3(3)
F12 C12 C13 119.2(3)
C11 C12 C13 121.5(4)
F13 C13 C14 121.0(4)
F13 C13 C12 119.0(4)
C14 C13 C12 120.0(4)
C15 C14 F14 120.6(5)
C15 C14 C13 120.0(4)
F14 C14 C13 119.4(4)
F15 C15 C14 120.6(4)
F15 C15 C16 119.4(4)
C14 C15 C16 120.1(4)
F16 C16 C15 118.1(4)
F16 C16 C11 118.4(3)
C15 C16 C11 123.4(4)
N2 N1 Si1 129.8(2)
N2 N1 Ta1 84.10(17)
Si1 N1 Ta1 145.80(17)
N1 N2 C1 113.1(3)
N1 N2 C2 113.2(3)
C1 N2 C2 111.7(3)
N1 N2 Ta1 57.08(15)
C1 N2 Ta1 123.9(2)
C2 N2 Ta1 122.8(2)
N4 N3 Si2 127.7(2)
N4 N3 Ta1 77.38(19)
Si2 N3 Ta1 149.27(17)
N3 N4 C6 115.8(3)
N3 N4 C7 114.2(3)
C6 N4 C7 112.4(3)
N3 N4 Ta1 62.83(15)
C6 N4 Ta1 119.7(3)
C7 N4 Ta1 122.3(3)
C11 N5 Ta1 175.3(3)
N1 Si1 C3 104.99(15)
N1 Si1 C4 109.36(17)
C3 Si1 C4 110.2(2)
N1 Si1 C5 111.40(18)
C3 Si1 C5 109.5(2)
C4 Si1 C5 111.2(2)
N3 Si2 C8 104.45(18)
N3 Si2 C9 113.5(2)
C8 Si2 C9 108.7(3)
N3 Si2 C10 109.8(2)
C8 Si2 C10 111.5(2)
C9 Si2 C10 108.8(3)
N5 Ta1 N1 104.62(12)
N5 Ta1 N3 107.01(13)
N1 Ta1 N3 104.23(12)
N5 Ta1 N4 113.66(13)
N1 Ta1 N4 133.05(12)
N3 Ta1 N4 39.79(12)
N5 Ta1 N2 142.36(11)
N1 Ta1 N2 38.81(10)
N3 Ta1 N2 94.25(11)
N4 Ta1 N2 102.63(12)
N5 Ta1 Cl1 101.53(10)
N1 Ta1 Cl1 110.62(9)
N3 Ta1 Cl1 126.88(9)
N4 Ta1 Cl1 87.80(9)
N2 Ta1 Cl1 89.09(8)

loop_
_geom_bond_atom_site_label_1
_geom_bond_atom_site_label_2
_geom_bond_distance
C1 N2 1.463(5)
C1 H1A 0.9800
C1 H1B 0.9800
C1 H1C 0.9800
C2 N2 1.468(5)
C2 H2A 0.9800
C2 H2B 0.9800
C2 H2C 0.9800
C3 Si1 1.846(4)
C3 H3A 0.9800
C3 H3B 0.9800
C3 H3C 0.9800
C4 Si1 1.859(4)
C4 H4A 0.9800
C4 H4B 0.9800
C4 H4C 0.9800
C5 Si1 1.860(4)
C5 H5A 0.9800
C5 H5B 0.9800
C5 H5C 0.9800
C6 N4 1.472(6)
C6 H6A 0.9800
C6 H6B 0.9800
C6 H6C 0.9800
C7 N4 1.476(5)
C7 H7A 0.9800
C7 H7B 0.9800
C7 H7C 0.9800
C8 Si2 1.850(5)
C8 H8A 0.9800
C8 H8B 0.9800
C8 H8C 0.9800
C9 Si2 1.857(5)
C9 H9A 0.9800
C9 H9B 0.9800
C9 H9C 0.9800
C10 Si2 1.863(5)
C10 H10A 0.9800
C10 H10B 0.9800
C10 H10C 0.9800
C11 N5 1.381(4)
C11 C16 1.391(5)
C11 C12 1.395(5)
C12 F12 1.335(5)
C12 C13 1.398(6)
C13 F13 1.343(4)
C13 C14 1.359(7)
C14 C15 1.348(7)
C14 F14 1.353(5)
C15 F15 1.345(5)
C15 C16 1.367(6)
C16 F16 1.341(4)
N1 N2 1.461(4)
N1 Si1 1.754(3)
N1 Ta1 1.956(3)
N2 Ta1 2.318(3)
N3 N4 1.442(4)
N3 Si2 1.744(3)
N3 Ta1 2.005(3)
N4 Ta1 2.199(3)
N5 Ta1 1.790(3)
Cl1 Ta1 2.4001(10)

loop_
_geom_torsion_atom_site_label_1
_geom_torsion_atom_site_label_2
_geom_torsion_atom_site_label_3
_geom_torsion_atom_site_label_4
_geom_torsion
N5 C11 C12 F12 -2.4(6)
C16 C11 C12 F12 179.7(4)
N5 C11 C12 C13 177.6(4)
C16 C11 C12 C13 -0.2(5)
F12 C12 C13 F13 1.2(6)
C11 C12 C13 F13 -178.9(4)
F12 C12 C13 C14 179.7(4)
C11 C12 C13 C14 -0.3(6)
F13 C13 C14 C15 178.5(5)
C12 C13 C14 C15 0.0(7)
F13 C13 C14 F14 -0.1(7)
C12 C13 C14 F14 -178.6(4)
F14 C14 C15 F15 -0.1(8)
C13 C14 C15 F15 -178.6(5)
F14 C14 C15 C16 179.5(5)
C13 C14 C15 C16 0.9(8)
F15 C15 C16 F16 0.4(8)
C14 C15 C16 F16 -179.2(5)
F15 C15 C16 C11 178.0(5)
C14 C15 C16 C11 -1.6(8)
N5 C11 C16 F16 0.9(6)
C12 C11 C16 F16 178.8(4)
N5 C11 C16 C15 -176.7(4)
C12 C11 C16 C15 1.2(6)
Si1 N1 N2 C1 -58.5(4)
Ta1 N1 N2 C1 116.5(3)
Si1 N1 N2 C2 69.9(4)
Ta1 N1 N2 C2 -115.1(3)
Si1 N1 N2 Ta1 -175.0(3)
Si2 N3 N4 C6 48.4(4)
Ta1 N3 N4 C6 -111.7(3)
Si2 N3 N4 C7 -84.6(4)
Ta1 N3 N4 C7 115.3(3)
Si2 N3 N4 Ta1 160.1(3)
C16 C11 N5 Ta1 168(3)
C12 C11 N5 Ta1 -10(3)
N2 N1 Si1 C3 -160.0(3)
Ta1 N1 Si1 C3 28.8(4)
N2 N1 Si1 C4 81.8(3)
Ta1 N1 Si1 C4 -89.4(3)
N2 N1 Si1 C5 -41.6(4)
Ta1 N1 Si1 C5 147.2(3)
N4 N3 Si2 C8 173.6(3)
Ta1 N3 Si2 C8 -46.9(4)
N4 N3 Si2 C9 -68.1(4)
Ta1 N3 Si2 C9 71.3(4)
N4 N3 Si2 C10 54.0(4)
Ta1 N3 Si2 C10 -166.6(4)
C11 N5 Ta1 N1 57(3)
C11 N5 Ta1 N3 168(3)
C11 N5 Ta1 N4 -150(3)
C11 N5 Ta1 N2 46(3)
C11 N5 Ta1 Cl1 -58(3)
N2 N1 Ta1 N5 -168.94(18)
Si1 N1 Ta1 N5 4.3(3)
N2 N1 Ta1 N3 78.85(19)
Si1 N1 Ta1 N3 -107.9(3)
N2 N1 Ta1 N4 46.8(2)
Si1 N1 Ta1 N4 -140.0(3)
Si1 N1 Ta1 N2 173.2(4)
N2 N1 Ta1 Cl1 -60.35(17)
Si1 N1 Ta1 Cl1 112.8(3)
N4 N3 Ta1 N5 106.8(2)
Si2 N3 Ta1 N5 -41.4(4)
N4 N3 Ta1 N1 -142.75(19)
Si2 N3 Ta1 N1 69.1(4)
Si2 N3 Ta1 N4 -148.2(5)
N4 N3 Ta1 N2 -104.67(19)
Si2 N3 Ta1 N2 107.1(3)
N4 N3 Ta1 Cl1 -12.6(2)
Si2 N3 Ta1 Cl1 -160.8(3)
N3 N4 Ta1 N5 -88.4(2)
C6 N4 Ta1 N5 17.2(4)
C7 N4 Ta1 N5 168.8(3)
N3 N4 Ta1 N1 53.4(2)
C6 N4 Ta1 N1 159.1(3)
C7 N4 Ta1 N1 -49.3(4)
C6 N4 Ta1 N3 105.7(4)
C7 N4 Ta1 N3 -102.7(4)
N3 N4 Ta1 N2 81.35(19)
C6 N4 Ta1 N2 -173.0(3)
C7 N4 Ta1 N2 -21.4(4)
N3 N4 Ta1 Cl1 169.93(18)
C6 N4 Ta1 Cl1 -84.4(3)
C7 N4 Ta1 Cl1 67.2(3)
N1 N2 Ta1 N5 17.7(3)
C1 N2 Ta1 N5 -79.6(3)
C2 N2 Ta1 N5 115.9(3)
C1 N2 Ta1 N1 -97.3(3)
C2 N2 Ta1 N1 98.2(3)
N1 N2 Ta1 N3 -107.51(19)
C1 N2 Ta1 N3 155.2(3)
C2 N2 Ta1 N3 -9.4(3)
N1 N2 Ta1 N4 -146.89(18)
C1 N2 Ta1 N4 115.8(3)
C2 N2 Ta1 N4 -48.7(3)
N1 N2 Ta1 Cl1 125.56(17)
C1 N2 Ta1 Cl1 28.2(3)
C2 N2 Ta1 Cl1 -136.3(3)
